data_4114778
loop_
_publ_author_name
'Johan Springborg'
'Bente Nielsen'
'Carl Erik Olsen'
'Inger S\/otofte'

_publ_section_title
;
 Synthesis, Crystal Structure, and H/D Exchange of the Inside Protonated
 Form of the Cage Imine
 4,8,12-Triaza-1-azoniatricyclo[6.6.3.24,12]nonadec-1(15)-ene. A Model for
 Proton Transfer through an Aliphatic Membrane
;
_journal_name_full 'Journal of the American Chemical Society'
_journal_page_first 5084
_journal_page_last 5090
_journal_paper_doi 10.1021/ja0127638
_journal_volume 124
_journal_year 2002
_chemical_formula_sum 'C15 H32 Br4 N4 O Zn'
_chemical_formula_weight 669.46
_chemical_name_systematic
; 
 ? 
;
_space_group_IT_number 2
_symmetry_cell_setting triclinic
_symmetry_space_group_name_Hall '-P 1'
_symmetry_space_group_name_H-M 'P -1'
_atom_sites_solution_hydrogens geom
_atom_sites_solution_primary direct
_atom_sites_solution_secondary difmap
_audit_creation_method SHELXL
_cell_angle_alpha 86.88(3)
_cell_angle_beta 88.04(3)
_cell_angle_gamma 85.24(3)
_cell_formula_units_Z 2
_cell_length_a 8.914(2)
_cell_length_b 10.946(2)
_cell_length_c 11.207(2)
_cell_measurement_temperature 120(2)
_cell_volume 1087.6(4)
_computing_cell_refinement 'SAINT (Siemens, 1995)'
_computing_data_collection 'SMART (Siemens, 1995)'
_computing_data_reduction 'SAINT (Siemens, 1995)'
_computing_molecular_graphics SHELXTL
_computing_publication_material SHELXTL
_computing_structure_refinement 'Siemens SHELXTL PC version 5.3 (Sheldrick, 1994)'
_computing_structure_solution 'Siemens SHELXTL PC version 5.3 (Sheldrick, 1994)'
_diffrn_ambient_temperature 120(2)
_diffrn_measurement_device 'Siemens SMART CCD Platform'
_diffrn_measurement_method 'omega scans'
_diffrn_radiation_monochromator graphite
_diffrn_radiation_source 'normal-focus sealed tube'
_diffrn_radiation_type MoK\a
_diffrn_radiation_wavelength 0.71073
_diffrn_reflns_av_R_equivalents 0.0232
_diffrn_reflns_av_sigmaI/netI 0.0508
_diffrn_reflns_limit_h_max 12
_diffrn_reflns_limit_h_min -9
_diffrn_reflns_limit_k_max 14
_diffrn_reflns_limit_k_min -14
_diffrn_reflns_limit_l_max 15
_diffrn_reflns_limit_l_min -10
_diffrn_reflns_number 7603
_diffrn_reflns_theta_max 29.52
_diffrn_reflns_theta_min 1.82
_diffrn_standards_decay_% 'no decay'
_diffrn_standards_interval_count no
_diffrn_standards_interval_time no
_diffrn_standards_number no
_exptl_absorpt_coefficient_mu 8.488
_exptl_absorpt_correction_T_max 1.0000
_exptl_absorpt_correction_T_min 0.7229
_exptl_absorpt_correction_type multi-scan
_exptl_absorpt_process_details 'SADABS (Sheldrick. 1996)'
_exptl_crystal_colour colourless
_exptl_crystal_density_diffrn 2.044
_exptl_crystal_density_meas ?
_exptl_crystal_F_000 656
_exptl_crystal_size_max 0.23
_exptl_crystal_size_mid 0.12
_exptl_crystal_size_min 0.10
_refine_diff_density_max 4.724
_refine_diff_density_min -2.144
_refine_diff_density_rms 0.178
_refine_ls_extinction_method none
_refine_ls_goodness_of_fit_all 1.050
_refine_ls_goodness_of_fit_obs 1.104
_refine_ls_hydrogen_treatment constr
_refine_ls_matrix_type full
_refine_ls_number_parameters 232
_refine_ls_number_reflns 5346
_refine_ls_number_restraints 2
_refine_ls_restrained_S_all 1.050
_refine_ls_restrained_S_obs 1.104
_refine_ls_R_factor_all 0.0698
_refine_ls_R_factor_obs 0.0482
_refine_ls_shift/esd_max 0.001
_refine_ls_shift/esd_mean 0.000
_refine_ls_structure_factor_coef Fsqd
_refine_ls_weighting_details 'w=1/[\s^2^(Fo^2^)+(0.0524P)^2^+4.7720P] where P=(Fo^2^+2Fc^2^)/3'
_refine_ls_weighting_scheme calc
_refine_ls_wR_factor_all 0.1208
_refine_ls_wR_factor_obs 0.1108
_reflns_number_observed 4114
_reflns_number_total 5346
_reflns_observed_criterion >2sigma(I)
_cod_data_source_file ja0127638.cif
_cod_data_source_block JA0127638-33-350
_cod_depositor_comments
;
The following automatic conversions were performed:

'_exptl_crystal_density_meas' value 'no' was changed to '?' - the
value is perceived as not measured.

Automatic conversion script
Id: cif_fix_values 3008 2015-01-20 13:52:24Z robertas 

The following automatic conversions were performed:

'_refine_ls_weighting_scheme' value 'calc
w=1/[\s^2^(Fo^2^)+(0.0524P)^2^+4.7720P] where P=(Fo^2^+2Fc^2^)/3' was
changed to 'calc'. New tag '_refine_ls_weighting_details' was
created. The value of the new tag was set to
'w=1/[\s^2^(Fo^2^)+(0.0524P)^2^+4.7720P] where P=(Fo^2^+2Fc^2^)/3'.

Automatic conversion script
Id: cif_fix_values 3143 2015-03-26 13:38:13Z robertas 
;
_cod_original_cell_volume 1087.7(4)
_cod_database_code 4114778

loop_
_symmetry_equiv_pos_as_xyz
'x, y, z'
'-x, -y, -z'

loop_
_atom_site_aniso_label
_atom_site_aniso_U_11
_atom_site_aniso_U_22
_atom_site_aniso_U_33
_atom_site_aniso_U_23
_atom_site_aniso_U_13
_atom_site_aniso_U_12
Zn 0.0147(3) 0.0166(3) 0.0208(3) -0.0014(2) 0.0001(2) -0.0006(2)
Br1 0.0183(3) 0.0255(3) 0.0225(3) -0.0072(2) 0.0024(2) -0.0028(2)
Br2 0.0223(3) 0.0214(3) 0.0344(3) 0.0026(2) -0.0039(2) -0.0051(2)
Br3 0.0225(3) 0.0215(3) 0.0320(3) -0.0029(2) 0.0035(2) 0.0055(2)
Br4 0.0227(3) 0.0313(3) 0.0200(3) 0.0046(2) -0.0032(2) -0.0050(2)
OW 0.032(3) 0.043(3) 0.076(4) -0.014(3) 0.008(3) -0.002(2)
N1 0.015(2) 0.014(2) 0.017(2) -0.002(2) 0.001(2) 0.001(2)
C1 0.024(3) 0.023(3) 0.020(3) 0.006(2) -0.003(2) 0.000(2)
C2 0.020(3) 0.020(3) 0.029(3) 0.002(2) -0.008(2) 0.004(2)
C3 0.017(3) 0.017(3) 0.035(3) -0.012(2) 0.002(2) 0.002(2)
N2 0.017(2) 0.021(2) 0.028(3) -0.007(2) -0.004(2) 0.004(2)
C4 0.034(4) 0.027(3) 0.027(3) -0.010(3) 0.002(3) -0.002(3)
C5 0.029(3) 0.028(3) 0.022(3) -0.002(3) -0.007(2) -0.001(3)
N3 0.024(3) 0.022(3) 0.023(3) 0.001(2) -0.004(2) 0.001(2)
C6 0.028(3) 0.025(3) 0.025(3) 0.006(2) -0.005(2) -0.003(2)
C7 0.019(3) 0.021(3) 0.027(3) 0.005(2) 0.000(2) -0.001(2)
N4 0.018(2) 0.014(2) 0.018(2) -0.002(2) 0.004(2) -0.003(2)
C8 0.026(3) 0.018(3) 0.019(3) -0.003(2) 0.003(2) -0.005(2)
C9 0.020(3) 0.018(3) 0.028(3) -0.006(2) 0.003(2) -0.002(2)
C10 0.020(3) 0.018(3) 0.017(3) 0.000(2) 0.003(2) -0.003(2)
C11 0.013(3) 0.026(3) 0.023(3) -0.001(2) 0.003(2) -0.003(2)
C12 0.021(3) 0.022(3) 0.026(3) 0.000(2) 0.003(2) -0.005(2)
C13 0.027(3) 0.029(3) 0.031(3) -0.006(3) -0.007(3) -0.004(3)
C14 0.016(3) 0.030(3) 0.027(3) -0.009(3) 0.001(2) 0.001(2)
C15 0.018(3) 0.030(3) 0.021(3) -0.006(2) 0.005(2) -0.004(2)

loop_
_atom_site_label
_atom_site_type_symbol
_atom_site_fract_x
_atom_site_fract_y
_atom_site_fract_z
_atom_site_U_iso_or_equiv
_atom_site_thermal_displace_type
_atom_site_occupancy
_atom_site_calc_flag
_atom_site_refinement_flags
Zn Zn 0.54456(7) 0.71442(6) 0.75695(6) 0.01742(15) Uani 1 d .
Br1 Br 0.41555(6) 0.71339(5) 0.94837(5) 0.02191(14) Uani 1 d .
Br2 Br 0.67582(7) 0.89908(5) 0.73245(6) 0.0259(2) Uani 1 d .
Br3 Br 0.71774(7) 0.53813(5) 0.73107(6) 0.0258(2) Uani 1 d .
Br4 Br 0.35736(7) 0.72847(6) 0.60189(5) 0.02466(15) Uani 1 d .
OW O 0.0557(6) 0.8398(5) 0.7738(6) 0.0502(15) Uani 1 d D
H1 H -0.0253(66) 0.8047(79) 0.7594(83) 0.060 Uiso 1 d D
H2 H 0.1100(89) 0.7833(62) 0.7372(71) 0.060 Uiso 1 d D
N1 N 0.1164(5) 0.2248(4) 0.9044(4) 0.0154(9) Uani 1 d .
C1 C 0.1700(7) 0.1043(5) 0.9596(5) 0.0226(12) Uani 1 d .
H11 H 0.1012(7) 0.0424(5) 0.9394(5) 0.027 Uiso 1 calc R
H12 H 0.1669(7) 0.1091(5) 1.0476(5) 0.027 Uiso 1 calc R
C2 C 0.3296(7) 0.0627(5) 0.9179(5) 0.0233(12) Uani 1 d .
H21 H 0.3991(7) 0.1265(5) 0.9306(5) 0.028 Uiso 1 calc R
H22 H 0.3662(7) -0.0142(5) 0.9620(5) 0.028 Uiso 1 calc R
C3 C 0.3200(6) 0.0427(5) 0.7891(6) 0.0229(12) Uani 1 d .
H3 H 0.2743(6) -0.0289(5) 0.7700(6) 0.027 Uiso 1 calc R
N2 N 0.3643(5) 0.1082(4) 0.7021(5) 0.0221(10) Uani 1 d .
C4 C 0.3132(7) 0.0838(6) 0.5814(6) 0.0292(14) Uani 1 d .
H41 H 0.3503(7) -0.0005(6) 0.5612(6) 0.035 Uiso 1 calc R
H42 H 0.3564(7) 0.1418(6) 0.5214(6) 0.035 Uiso 1 calc R
C5 C 0.1411(7) 0.0981(6) 0.5767(6) 0.0267(13) Uani 1 d .
H51 H 0.1112(7) 0.0964(6) 0.4926(6) 0.032 Uiso 1 calc R
H52 H 0.0994(7) 0.0277(6) 0.6218(6) 0.032 Uiso 1 calc R
N3 N 0.0767(6) 0.2122(5) 0.6266(4) 0.0236(11) Uani 1 d .
C6 C 0.0998(7) 0.3232(6) 0.5505(6) 0.0260(13) Uani 1 d .
H61 H 0.0064(7) 0.3509(6) 0.5081(6) 0.031 Uiso 1 calc R
H62 H 0.1813(7) 0.3055(6) 0.4902(6) 0.031 Uiso 1 calc R
C7 C 0.1424(7) 0.4236(5) 0.6308(5) 0.0225(12) Uani 1 d .
H71 H 0.1862(7) 0.4901(5) 0.5813(5) 0.027 Uiso 1 calc R
H72 H 0.0513(7) 0.4591(5) 0.6735(5) 0.027 Uiso 1 calc R
N4 N 0.2543(5) 0.3693(4) 0.7193(4) 0.0164(9) Uani 1 d .
H4 H 0.2163(5) 0.2989(4) 0.7545(4) 0.020 Uiso 1 calc R
C8 C 0.2779(7) 0.4523(5) 0.8179(5) 0.0210(12) Uani 1 d .
H81 H 0.2795(7) 0.5378(5) 0.7844(5) 0.025 Uiso 1 calc R
H82 H 0.3767(7) 0.4283(5) 0.8537(5) 0.025 Uiso 1 calc R
C9 C 0.1544(7) 0.4464(5) 0.9146(5) 0.0220(12) Uani 1 d .
H91 H 0.1671(7) 0.5095(5) 0.9726(5) 0.026 Uiso 1 calc R
H92 H 0.0555(7) 0.4662(5) 0.8775(5) 0.026 Uiso 1 calc R
C10 C 0.1541(6) 0.3226(5) 0.9807(5) 0.0184(11) Uani 1 d .
H101 H 0.2549(6) 0.3004(5) 1.0138(5) 0.022 Uiso 1 calc R
H102 H 0.0803(6) 0.3281(5) 1.0486(5) 0.022 Uiso 1 calc R
C11 C -0.0484(6) 0.2297(6) 0.8900(5) 0.0206(11) Uani 1 d .
H111 H -0.0862(6) 0.3161(6) 0.8719(5) 0.025 Uiso 1 calc R
H112 H -0.0959(6) 0.2029(6) 0.9671(5) 0.025 Uiso 1 calc R
C12 C -0.0990(7) 0.1521(6) 0.7933(5) 0.0231(12) Uani 1 d .
H121 H -0.2064(7) 0.1381(6) 0.8089(5) 0.028 Uiso 1 calc R
H122 H -0.0406(7) 0.0711(6) 0.7988(5) 0.028 Uiso 1 calc R
C13 C -0.0807(7) 0.2079(6) 0.6659(6) 0.0289(14) Uani 1 d .
H131 H -0.1322(7) 0.1589(6) 0.6105(6) 0.035 Uiso 1 calc R
H132 H -0.1305(7) 0.2922(6) 0.6620(6) 0.035 Uiso 1 calc R
C14 C 0.4674(6) 0.2086(6) 0.7093(6) 0.0243(13) Uani 1 d .
H141 H 0.5633(6) 0.1853(6) 0.6659(6) 0.029 Uiso 1 calc R
H142 H 0.4905(6) 0.2172(6) 0.7941(6) 0.029 Uiso 1 calc R
C15 C 0.4019(6) 0.3302(6) 0.6577(5) 0.0228(12) Uani 1 d .
H151 H 0.3860(6) 0.3239(6) 0.5713(5) 0.027 Uiso 1 calc R
H152 H 0.4738(6) 0.3931(6) 0.6664(5) 0.027 Uiso 1 calc R

loop_
_atom_type_symbol
_atom_type_description
_atom_type_scat_dispersion_real
_atom_type_scat_dispersion_imag
_atom_type_scat_source
C C 0.0033 0.0016 'International Tables Vol C Tables 4.2.6.8 and 6.1.1.4'
H H 0.0000 0.0000 'International Tables Vol C Tables 4.2.6.8 and 6.1.1.4'
N N 0.0061 0.0033 'International Tables Vol C Tables 4.2.6.8 and 6.1.1.4'
O O 0.0106 0.0060 'International Tables Vol C Tables 4.2.6.8 and 6.1.1.4'
Zn Zn 0.2839 1.4301 'International Tables Vol C Tables 4.2.6.8 and 6.1.1.4'
Br Br -0.2901 2.4595 'International Tables Vol C Tables 4.2.6.8 and 6.1.1.4'

loop_
_geom_angle_atom_site_label_1
_geom_angle_atom_site_label_2
_geom_angle_atom_site_label_3
_geom_angle
Br3 Zn Br1 113.54(4)
Br3 Zn Br2 109.94(4)
Br1 Zn Br2 108.28(4)
Br3 Zn Br4 109.79(4)
Br1 Zn Br4 108.51(4)
Br2 Zn Br4 106.52(4)
C10 N1 C1 109.4(4)
C10 N1 C11 110.3(4)
C1 N1 C11 109.5(4)
N1 C1 C2 112.4(5)
C3 C2 C1 105.5(5)
N2 C3 C2 128.1(6)
C3 N2 C4 117.9(5)
C3 N2 C14 125.2(5)
C4 N2 C14 116.9(5)
N2 C4 C5 111.1(5)
N3 C5 C4 112.4(5)
C13 N3 C5 113.3(5)
C13 N3 C6 111.6(5)
C5 N3 C6 114.4(5)
N3 C6 C7 108.2(5)
N4 C7 C6 109.4(5)
C7 N4 C8 113.3(4)
C7 N4 C15 110.9(4)
C8 N4 C15 110.7(4)
N4 C8 C9 111.5(5)
C10 C9 C8 113.3(5)
N1 C10 C9 113.0(5)
N1 C11 C12 115.2(5)
C11 C12 C13 114.6(5)
N3 C13 C12 112.9(5)
N2 C14 C15 113.0(5)
C14 C15 N4 111.3(5)

loop_
_geom_bond_atom_site_label_1
_geom_bond_atom_site_label_2
_geom_bond_distance
Zn Br3 2.3931(11)
Zn Br1 2.3990(11)
Zn Br2 2.4168(11)
Zn Br4 2.4403(11)
N1 C10 1.472(7)
N1 C1 1.476(7)
N1 C11 1.479(7)
C1 C2 1.524(8)
C2 C3 1.477(9)
C3 N2 1.251(8)
N2 C4 1.487(8)
N2 C14 1.497(8)
C4 C5 1.532(9)
C5 N3 1.462(8)
N3 C13 1.460(8)
N3 C6 1.471(8)
C6 C7 1.537(9)
C7 N4 1.496(7)
N4 C8 1.500(7)
N4 C15 1.506(7)
C8 C9 1.521(8)
C9 C10 1.509(8)
C11 C12 1.515(8)
C12 C13 1.531(9)
C14 C15 1.503(8)
